data_4311877
loop_
_publ_author_name
'Xianghua Yu'
'Siwei Bi'
'Ilia A. Guzei'
'Zhenyang Lin'
'Zi-Ling Xue'

_publ_section_title
;
 Zirconium, Hafnium, and Tantalum Amide Silyl Complexes: Their Preparation
 and Conversion to Metallaheterocyclic Complexes via \g-Hydrogen
 Abstraction by Silyl Ligands
;
_journal_name_full 'Inorganic Chemistry'
_journal_page_first 7111
_journal_page_last 7119
_journal_paper_doi 10.1021/ic049023v
_journal_volume 43
_journal_year 2004
_chemical_formula_sum 'C28 H55 N4 Si3 Ta'
_chemical_formula_weight 712.98
_chemical_name_systematic
; 
tantalum amide silyl
;
_space_group_IT_number 14
_symmetry_cell_setting monoclinic
_symmetry_space_group_name_Hall '-P 2ybc'
_symmetry_space_group_name_H-M 'P 1 21/c 1'
_atom_sites_solution_hydrogens geom
_atom_sites_solution_primary direct
_atom_sites_solution_secondary difmap
_audit_creation_method SHELXL-97
_cell_angle_alpha 90.00
_cell_angle_beta 124.894(15)
_cell_angle_gamma 90.00
_cell_formula_units_Z 4
_cell_length_a 9.771(3)
_cell_length_b 33.042(8)
_cell_length_c 12.751(3)
_cell_measurement_temperature 173(2)
_cell_volume 3376.6(17)
_computing_cell_refinement 'SMART, Bruker (2000)'
_computing_data_collection 'SMART, Bruker (2000)'
_computing_data_reduction 'XPREP, Bruker (2000)'
_computing_molecular_graphics 'SHELXTL, Bruker (2000)'
_computing_publication_material 'SHELXTL, Bruker (2000)'
_computing_structure_refinement 'SHELXL-97 (Sheldrick, 1997)'
_computing_structure_solution 'SHELXS-97 (Sheldrick, 1990)'
_diffrn_ambient_temperature 173(2)
_diffrn_measured_fraction_theta_full 0.963
_diffrn_measured_fraction_theta_max 0.963
_diffrn_measurement_device_type 'CCD area detector'
_diffrn_measurement_method multi-scan
_diffrn_radiation_monochromator graphite
_diffrn_radiation_source 'fine-focus sealed tube'
_diffrn_radiation_type MoK\a
_diffrn_radiation_wavelength 0.71073
_diffrn_reflns_av_R_equivalents 0.0276
_diffrn_reflns_av_sigmaI/netI 0.0217
_diffrn_reflns_limit_h_max 13
_diffrn_reflns_limit_h_min -12
_diffrn_reflns_limit_k_max 44
_diffrn_reflns_limit_k_min -43
_diffrn_reflns_limit_l_max 16
_diffrn_reflns_limit_l_min -16
_diffrn_reflns_number 35528
_diffrn_reflns_theta_full 28.34
_diffrn_reflns_theta_max 28.34
_diffrn_reflns_theta_min 2.04
_exptl_absorpt_coefficient_mu 3.384
_exptl_absorpt_correction_T_max 0.4301
_exptl_absorpt_correction_T_min 0.2576
_exptl_absorpt_correction_type multi-scan
_exptl_absorpt_process_details 'SADABS, Bruker (2000)'
_exptl_crystal_colour Brown
_exptl_crystal_density_diffrn 1.403
_exptl_crystal_density_method 'not measured'
_exptl_crystal_description fragment
_exptl_crystal_F_000 1464
_exptl_crystal_size_max 0.55
_exptl_crystal_size_mid 0.35
_exptl_crystal_size_min 0.30
_refine_diff_density_max 1.522
_refine_diff_density_min -0.857
_refine_diff_density_rms 0.083
_refine_ls_extinction_method none
_refine_ls_goodness_of_fit_ref 1.198
_refine_ls_hydrogen_treatment mixed
_refine_ls_matrix_type full
_refine_ls_number_parameters 380
_refine_ls_number_reflns 8104
_refine_ls_number_restraints 0
_refine_ls_restrained_S_all 1.198
_refine_ls_R_factor_all 0.0302
_refine_ls_R_factor_gt 0.0261
_refine_ls_shift/su_max 0.002
_refine_ls_shift/su_mean 0.000
_refine_ls_structure_factor_coef Fsqd
_refine_ls_weighting_details 'calc w=1/[\s^2^(Fo^2^)+(0.0172P)^2^+3.8589P] where P=(Fo^2^+2Fc^2^)/3'
_refine_ls_weighting_scheme calc
_refine_ls_wR_factor_gt 0.0560
_refine_ls_wR_factor_ref 0.0572
_reflns_number_gt 7438
_reflns_number_total 8104
_reflns_threshold_expression >2sigma(I)
_cod_data_source_file ic049023vrom20040721_122003.cif
_cod_data_source_block tguzei
_cod_depositor_comments
;
The following automatic conversions were performed:
'_symmetry_cell_setting' value 'Monoclinic' changed to 'monoclinic'
according to '/home/saulius/struct/CIF-dictionaries/cif_core.dic'
dictionary named 'cif_core.dic' version 2.4.1 from 2010-06-29.

Automatic conversion script
Id: cif_fix_enum 1527 2010-12-29 10:47:43Z saulius 
;
_cod_original_cell_volume 3376.6(15)
_cod_database_code 4311877

loop_
_symmetry_equiv_pos_as_xyz
'x, y, z'
'-x, y+1/2, -z+1/2'
'-x, -y, -z'
'x, -y-1/2, z-1/2'

loop_
_atom_site_label
_atom_site_type_symbol
_atom_site_fract_x
_atom_site_fract_y
_atom_site_fract_z
_atom_site_U_iso_or_equiv
_atom_site_adp_type
_atom_site_occupancy
_atom_site_symmetry_multiplicity
_atom_site_calc_flag
_atom_site_refinement_flags
_atom_site_disorder_assembly
_atom_site_disorder_group
Ta1 Ta 0.760284(12) 0.129125(3) 0.069629(10) 0.02064(4) Uani 1 1 d . . .
Si1 Si 0.78527(9) 0.13829(2) 0.30752(7) 0.02227(15) Uani 1 1 d . . .
Si2 Si 0.64984(10) 0.04964(3) -0.10628(8) 0.03141(17) Uani 1 1 d . . .
Si3 Si 0.72696(11) 0.11794(3) -0.21503(9) 0.03395(18) Uani 1 1 d . . .
N1 N 0.5214(3) 0.12457(7) 0.0048(2) 0.0281(5) Uani 1 1 d . . .
N2 N 0.8121(3) 0.18575(7) 0.0645(2) 0.0288(5) Uani 1 1 d . . .
N3 N 0.9794(3) 0.10229(7) 0.1844(2) 0.0283(5) Uani 1 1 d . . .
N4 N 0.7146(3) 0.10009(7) -0.0916(2) 0.0254(5) Uani 1 1 d . . .
C1 C 0.4290(4) 0.10406(11) 0.0471(3) 0.0381(7) Uani 1 1 d . . .
H1A H 0.3685 0.1242 0.0623 0.046(10) Uiso 1 1 d R . .
H1B H 0.5069 0.0893 0.1265 0.052(11) Uiso 1 1 d R . .
H1C H 0.3493 0.0850 -0.0188 0.042(10) Uiso 1 1 d R . .
C2 C 0.4036(4) 0.14236(10) -0.1222(3) 0.0369(7) Uani 1 1 d . . .
H2A H 0.3283 0.1213 -0.1818 0.068(13) Uiso 1 1 d R . .
H2B H 0.4657 0.1542 -0.1536 0.034(9) Uiso 1 1 d R . .
H2C H 0.3382 0.1635 -0.1159 0.042(10) Uiso 1 1 d R . .
C3 C 0.6930(4) 0.21956(9) 0.0028(3) 0.0362(7) Uani 1 1 d . . .
H3A H 0.7168 0.2396 0.0679 0.054(11) Uiso 1 1 d R . .
H3B H 0.5790 0.2094 -0.0385 0.040(9) Uiso 1 1 d R . .
H3C H 0.7042 0.2323 -0.0614 0.059(12) Uiso 1 1 d R . .
C4 C 0.9815(4) 0.20119(9) 0.1194(3) 0.0363(7) Uani 1 1 d . . .
H4A H 0.9967 0.2065 0.0511 0.048(10) Uiso 1 1 d R . .
H4B H 1.0634 0.1810 0.1784 0.044(10) Uiso 1 1 d R . .
H4C H 0.9975 0.2263 0.1660 0.051(11) Uiso 1 1 d R . .
C5 C 1.0837(4) 0.10470(11) 0.1354(3) 0.0409(8) Uani 1 1 d . . .
H5A H 1.1958 0.1139 0.2040 0.021(7) Uiso 1 1 d R . .
H5B H 1.0341 0.1240 0.0643 0.024(8) Uiso 1 1 d R . .
H5C H 1.0908 0.0780 0.1055 0.040(9) Uiso 1 1 d R . .
C6 C 1.0537(4) 0.07361(9) 0.2899(3) 0.0365(7) Uani 1 1 d . . .
H6A H 1.0702 0.0475 0.2621 0.039(9) Uiso 1 1 d R . .
H6B H 0.9797 0.0700 0.3178 0.043(10) Uiso 1 1 d R . .
H6C H 1.1616 0.0841 0.3610 0.051(11) Uiso 1 1 d R . .
C7 C 0.7093(5) 0.02780(11) 0.0500(3) 0.0468(9) Uani 1 1 d . . .
H7A H 0.8303 0.0236 0.1053 0.052(11) Uiso 1 1 d R . .
H7B H 0.6523 0.0019 0.0351 0.059(12) Uiso 1 1 d R . .
H7C H 0.6767 0.0466 0.0915 0.051(11) Uiso 1 1 d R . .
C8 C 0.7540(5) 0.01510(11) -0.1575(4) 0.0493(9) Uani 1 1 d . . .
H8A H 0.7210 0.0228 -0.2433 0.074(14) Uiso 1 1 d R . .
H8B H 0.7199 -0.0129 -0.1588 0.063(13) Uiso 1 1 d R . .
H8C H 0.8754 0.0174 -0.0973 0.059(12) Uiso 1 1 d R . .
C9 C 0.4190(4) 0.04241(11) -0.2190(3) 0.0407(7) Uani 1 1 d . . .
H9A H 0.3639 0.0535 -0.1809 0.056(11) Uiso 1 1 d R . .
H9B H 0.3939 0.0135 -0.2357 0.073(14) Uiso 1 1 d R . .
H9C H 0.3783 0.0565 -0.2995 0.063(13) Uiso 1 1 d R . .
C10 C 0.9243(5) 0.10347(15) -0.1973(4) 0.0558(10) Uani 1 1 d . . .
H10A H 1.0151 0.1212 -0.1341 0.069(14) Uiso 1 1 d R . .
H10B H 0.9091 0.1064 -0.2798 0.102(18) Uiso 1 1 d R . .
H10C H 0.9520 0.0753 -0.1688 0.074(15) Uiso 1 1 d R . .
C11 C 0.5476(4) 0.09981(12) -0.3748(3) 0.0450(8) Uani 1 1 d . . .
H11A H 0.5419 0.0702 -0.3745 0.059(12) Uiso 1 1 d R . .
H11B H 0.5633 0.1085 -0.4408 0.067(13) Uiso 1 1 d R . .
H11C H 0.4436 0.1113 -0.3931 0.069(13) Uiso 1 1 d R . .
C12 C 0.7161(6) 0.17477(11) -0.2296(4) 0.0566(11) Uani 1 1 d . . .
H12A H 0.6125 0.1843 -0.2426 0.070(14) Uiso 1 1 d R . .
H12B H 0.7182 0.1828 -0.3026 0.072(14) Uiso 1 1 d R . .
H12C H 0.8117 0.1867 -0.1513 0.074(15) Uiso 1 1 d R . .
C13 C 0.9730(3) 0.17253(9) 0.4350(3) 0.0291(6) Uani 1 1 d . . .
C14 C 0.9420(4) 0.21561(9) 0.3809(3) 0.0354(7) Uani 1 1 d . . .
H14A H 1.0407 0.2323 0.4378 0.050(11) Uiso 1 1 d R . .
H14B H 0.8453 0.2272 0.3747 0.045(10) Uiso 1 1 d R . .
H14C H 0.9204 0.2148 0.2958 0.044(10) Uiso 1 1 d R . .
C15 C 0.9905(4) 0.17472(11) 0.5629(3) 0.0392(7) Uani 1 1 d . . .
H15A H 1.0847 0.1923 0.6224 0.035(9) Uiso 1 1 d R . .
H15B H 1.0102 0.1475 0.5995 0.046(10) Uiso 1 1 d R . .
H15C H 0.8877 0.1858 0.5481 0.040(9) Uiso 1 1 d R . .
C16 C 1.1416(4) 0.15845(10) 0.4641(3) 0.0378(7) Uani 1 1 d . . .
H16A H 1.1339 0.1566 0.3842 0.047(10) Uiso 1 1 d R . .
H16B H 1.1698 0.1318 0.5053 0.052(11) Uiso 1 1 d R . .
H16C H 1.2285 0.1780 0.5213 0.048(10) Uiso 1 1 d R . .
C17 C 0.6046(3) 0.17058(8) 0.2828(3) 0.0273(6) Uani 1 1 d . . .
C18 C 0.5207(4) 0.19846(9) 0.1823(3) 0.0345(7) Uani 1 1 d . . .
H18 H 0.5426 0.1987 0.1187 0.051(11) Uiso 1 1 d R . .
C19 C 0.4061(4) 0.22575(10) 0.1727(4) 0.0442(8) Uani 1 1 d . . .
H19 H 0.3520 0.2444 0.1036 0.062(12) Uiso 1 1 d R . .
C20 C 0.3702(4) 0.22607(10) 0.2620(4) 0.0468(9) Uani 1 1 d . . .
H20 H 0.2932 0.2451 0.2561 0.061(12) Uiso 1 1 d R . .
C21 C 0.4473(4) 0.19842(10) 0.3608(4) 0.0431(8) Uani 1 1 d . . .
H21 H 0.4210 0.1979 0.4219 0.045(10) Uiso 1 1 d R . .
C22 C 0.5633(4) 0.17128(9) 0.3715(3) 0.0326(6) Uani 1 1 d . . .
H22 H 0.6158 0.1527 0.4408 0.034(9) Uiso 1 1 d R . .
C23 C 0.7826(4) 0.09213(9) 0.3976(3) 0.0279(6) Uani 1 1 d . . .
C24 C 0.9272(4) 0.07126(9) 0.4933(3) 0.0343(7) Uani 1 1 d . . .
H24 H 1.0329 0.0810 0.5173 0.040(10) Uiso 1 1 d R . .
C25 C 0.9216(5) 0.03692(10) 0.5541(3) 0.0439(8) Uani 1 1 d . . .
H25 H 1.0222 0.0238 0.6183 0.044(10) Uiso 1 1 d R . .
C26 C 0.7707(5) 0.02197(10) 0.5211(3) 0.0455(9) Uani 1 1 d . . .
H26 H 0.7663 -0.0018 0.5612 0.054(11) Uiso 1 1 d R . .
C27 C 0.6265(5) 0.04148(10) 0.4300(3) 0.0395(7) Uani 1 1 d . . .
H27 H 0.5219 0.0315 0.4080 0.045(10) Uiso 1 1 d R . .
C28 C 0.6322(4) 0.07588(9) 0.3694(3) 0.0314(6) Uani 1 1 d . . .
H28 H 0.5305 0.0889 0.3067 0.025(8) Uiso 1 1 d R . .

loop_
_atom_site_aniso_label
_atom_site_aniso_U_11
_atom_site_aniso_U_22
_atom_site_aniso_U_33
_atom_site_aniso_U_23
_atom_site_aniso_U_13
_atom_site_aniso_U_12
Ta1 0.02077(6) 0.01972(6) 0.02198(6) 0.00302(4) 0.01256(4) 0.00236(4)
Si1 0.0221(3) 0.0194(4) 0.0247(4) -0.0006(3) 0.0130(3) 0.0023(3)
Si2 0.0334(4) 0.0263(4) 0.0309(4) -0.0024(3) 0.0162(4) -0.0011(3)
Si3 0.0424(5) 0.0350(4) 0.0336(4) 0.0025(3) 0.0271(4) 0.0030(4)
N1 0.0208(11) 0.0369(14) 0.0245(12) 0.0015(9) 0.0118(10) 0.0013(9)
N2 0.0300(12) 0.0247(12) 0.0331(13) 0.0055(10) 0.0188(11) 0.0016(9)
N3 0.0255(11) 0.0304(13) 0.0280(12) 0.0036(9) 0.0148(10) 0.0070(9)
N4 0.0253(11) 0.0276(12) 0.0240(12) 0.0012(9) 0.0146(10) 0.0016(9)
C1 0.0285(15) 0.055(2) 0.0339(17) -0.0092(14) 0.0197(14) -0.0113(14)
C2 0.0293(15) 0.0438(18) 0.0299(16) 0.0034(13) 0.0123(13) 0.0088(13)
C3 0.0441(18) 0.0236(15) 0.0456(19) 0.0098(13) 0.0285(16) 0.0063(12)
C4 0.0362(16) 0.0285(16) 0.0467(19) 0.0038(13) 0.0253(15) -0.0049(12)
C5 0.0275(15) 0.056(2) 0.0405(18) -0.0020(15) 0.0204(14) 0.0058(14)
C6 0.0402(17) 0.0321(16) 0.0284(16) 0.0049(12) 0.0144(14) 0.0161(13)
C7 0.055(2) 0.0302(18) 0.048(2) 0.0065(14) 0.0253(18) -0.0093(15)
C8 0.048(2) 0.038(2) 0.054(2) -0.0090(16) 0.0240(18) 0.0070(15)
C9 0.0394(17) 0.0406(19) 0.0394(18) -0.0075(14) 0.0209(15) -0.0070(14)
C10 0.048(2) 0.086(3) 0.049(2) 0.001(2) 0.037(2) -0.001(2)
C11 0.048(2) 0.059(2) 0.0279(17) 0.0051(15) 0.0218(16) 0.0097(17)
C12 0.097(3) 0.040(2) 0.053(2) 0.0080(17) 0.054(3) -0.005(2)
C13 0.0253(13) 0.0298(15) 0.0278(14) -0.0070(11) 0.0127(12) -0.0003(11)
C14 0.0378(16) 0.0263(15) 0.0414(18) -0.0077(12) 0.0223(15) -0.0039(12)
C15 0.0394(17) 0.0430(19) 0.0292(16) -0.0085(13) 0.0161(14) -0.0008(14)
C16 0.0253(14) 0.0368(17) 0.0412(18) -0.0091(14) 0.0131(14) -0.0004(12)
C17 0.0246(13) 0.0226(13) 0.0341(15) -0.0021(11) 0.0165(12) -0.0002(10)
C18 0.0329(15) 0.0295(16) 0.0390(17) 0.0049(12) 0.0194(14) 0.0081(12)
C19 0.0317(16) 0.0312(17) 0.053(2) 0.0028(15) 0.0148(16) 0.0097(13)
C20 0.0268(15) 0.0344(18) 0.074(3) -0.0171(17) 0.0258(17) -0.0005(13)
C21 0.0415(18) 0.0380(18) 0.067(2) -0.0186(17) 0.0414(19) -0.0094(14)
C22 0.0344(15) 0.0283(15) 0.0418(18) -0.0052(13) 0.0257(14) -0.0038(12)
C23 0.0378(15) 0.0255(14) 0.0240(14) 0.0014(10) 0.0199(13) 0.0053(11)
C24 0.0429(17) 0.0330(16) 0.0275(15) 0.0036(12) 0.0204(14) 0.0093(13)
C25 0.067(2) 0.0334(18) 0.0326(17) 0.0100(13) 0.0292(18) 0.0177(16)
C26 0.082(3) 0.0260(16) 0.0391(19) 0.0060(13) 0.041(2) 0.0042(16)
C27 0.061(2) 0.0290(16) 0.0389(18) -0.0054(13) 0.0350(17) -0.0085(14)
C28 0.0425(17) 0.0261(15) 0.0291(15) -0.0008(11) 0.0226(14) 0.0001(12)

loop_
_atom_type_symbol
_atom_type_description
_atom_type_scat_dispersion_real
_atom_type_scat_dispersion_imag
_atom_type_scat_source
C C 0.0033 0.0016 'International Tables Vol C Tables 4.2.6.8 and 6.1.1.4'
H H 0.0000 0.0000 'International Tables Vol C Tables 4.2.6.8 and 6.1.1.4'
N N 0.0061 0.0033 'International Tables Vol C Tables 4.2.6.8 and 6.1.1.4'
Si Si 0.0817 0.0704 'International Tables Vol C Tables 4.2.6.8 and 6.1.1.4'
Ta Ta -0.7052 6.5227 'International Tables Vol C Tables 4.2.6.8 and 6.1.1.4'

loop_
_geom_angle_atom_site_label_1
_geom_angle_atom_site_label_2
_geom_angle_atom_site_label_3
_geom_angle
_geom_angle_site_symmetry_1
_geom_angle_site_symmetry_3
_geom_angle_publ_flag
N2 Ta1 N3 105.21(10) . . ?
N2 Ta1 N1 108.96(10) . . ?
N3 Ta1 N1 142.11(10) . . ?
N2 Ta1 N4 108.87(10) . . ?
N3 Ta1 N4 93.11(9) . . ?
N1 Ta1 N4 91.00(9) . . ?
N2 Ta1 Si1 93.83(8) . . ?
N3 Ta1 Si1 82.30(7) . . ?
N1 Ta1 Si1 79.61(7) . . ?
N4 Ta1 Si1 157.24(7) . . ?
C23 Si1 C17 102.30(13) . . ?
C23 Si1 C13 106.72(13) . . ?
C17 Si1 C13 98.65(12) . . ?
C23 Si1 Ta1 121.23(9) . . ?
C17 Si1 Ta1 111.32(9) . . ?
C13 Si1 Ta1 113.75(9) . . ?
N4 Si2 C9 113.94(14) . . ?
N4 Si2 C7 112.29(14) . . ?
C9 Si2 C7 105.82(17) . . ?
N4 Si2 C8 112.34(15) . . ?
C9 Si2 C8 108.06(16) . . ?
C7 Si2 C8 103.66(18) . . ?
N4 Si3 C11 111.63(14) . . ?
N4 Si3 C10 113.72(16) . . ?
C11 Si3 C10 107.96(18) . . ?
N4 Si3 C12 113.34(15) . . ?
C11 Si3 C12 104.30(19) . . ?
C10 Si3 C12 105.2(2) . . ?
C1 N1 C2 109.5(2) . . ?
C1 N1 Ta1 135.3(2) . . ?
C2 N1 Ta1 114.88(19) . . ?
C4 N2 C3 108.7(2) . . ?
C4 N2 Ta1 124.06(19) . . ?
C3 N2 Ta1 127.17(19) . . ?
C6 N3 C5 109.1(2) . . ?
C6 N3 Ta1 137.0(2) . . ?
C5 N3 Ta1 112.34(19) . . ?
Si3 N4 Si2 115.54(13) . . ?
Si3 N4 Ta1 130.55(13) . . ?
Si2 N4 Ta1 113.90(12) . . ?
C14 C13 C16 107.3(3) . . ?
C14 C13 C15 107.8(2) . . ?
C16 C13 C15 107.7(3) . . ?
C14 C13 Si1 108.1(2) . . ?
C16 C13 Si1 112.9(2) . . ?
C15 C13 Si1 112.8(2) . . ?
C18 C17 C22 116.1(3) . . ?
C18 C17 Si1 121.0(2) . . ?
C22 C17 Si1 122.5(2) . . ?
C19 C18 C17 121.9(3) . . ?
C20 C19 C18 120.6(3) . . ?
C19 C20 C21 119.2(3) . . ?
C20 C21 C22 120.4(3) . . ?
C21 C22 C17 121.8(3) . . ?
C28 C23 C24 114.7(3) . . ?
C28 C23 Si1 121.4(2) . . ?
C24 C23 Si1 123.8(2) . . ?
C25 C24 C23 122.8(3) . . ?
C26 C25 C24 120.0(3) . . ?
C27 C26 C25 119.6(3) . . ?
C26 C27 C28 120.4(3) . . ?
C27 C28 C23 122.6(3) . . ?

loop_
_geom_bond_atom_site_label_1
_geom_bond_atom_site_label_2
_geom_bond_distance
_geom_bond_site_symmetry_2
_geom_bond_publ_flag
Ta1 N2 1.949(2) . ?
Ta1 N3 1.982(2) . ?
Ta1 N1 1.987(2) . ?
Ta1 N4 2.073(2) . ?
Ta1 Si1 2.9164(10) . ?
Si1 C23 1.918(3) . ?
Si1 C17 1.928(3) . ?
Si1 C13 1.969(3) . ?
Si2 N4 1.755(3) . ?
Si2 C9 1.871(3) . ?
Si2 C7 1.872(4) . ?
Si2 C8 1.878(4) . ?
Si3 N4 1.748(2) . ?
Si3 C11 1.870(4) . ?
Si3 C10 1.871(4) . ?
Si3 C12 1.884(4) . ?
N1 C1 1.457(4) . ?
N1 C2 1.470(4) . ?
N2 C4 1.471(4) . ?
N2 C3 1.474(4) . ?
N3 C6 1.455(4) . ?
N3 C5 1.470(4) . ?
C13 C14 1.535(4) . ?
C13 C16 1.539(4) . ?
C13 C15 1.541(4) . ?
C17 C18 1.401(4) . ?
C17 C22 1.402(4) . ?
C18 C19 1.387(4) . ?
C19 C20 1.370(5) . ?
C20 C21 1.379(5) . ?
C21 C22 1.389(4) . ?
C23 C28 1.405(4) . ?
C23 C24 1.410(4) . ?
C24 C25 1.393(4) . ?
C25 C26 1.374(5) . ?
C26 C27 1.371(5) . ?
C27 C28 1.393(4) . ?

loop_
_cod_related_entry_id
_cod_related_entry_database
_cod_related_entry_code
1 ChemSpider 30660897
